data_7043081
loop_
_publ_author_name
'Huang, Xing-Cai'
'Zhao, Xin-Hua'
'Shao, Dong'
'Wang, Xin-Yi'

_publ_section_title
;
 Syntheses, structures, and magnetic properties of a family of end-on
 azido-bridged CuII--LnIII complexes
;
_journal_name_full 'Dalton Trans.'
_journal_paper_doi 10.1039/C7DT01167A
_journal_year 2017
_chemical_formula_sum 'C43 H52 Cu2 Ho2 N22 O9'
_chemical_formula_weight 1478.01
_chemical_name_common CuHovaldmpnN3
_chemical_name_systematic ?
_space_group_IT_number 15
_symmetry_cell_setting monoclinic
_symmetry_space_group_name_Hall '-C 2yc'
_symmetry_space_group_name_H-M 'C 1 2/c 1'
_atom_sites_solution_hydrogens geom
_atom_sites_solution_primary direct
_atom_sites_solution_secondary difmap
_audit_creation_method SHELXL-97
_audit_update_record
;
2017-04-26 deposited with the CCDC.
2017-05-05 downloaded from the CCDC.
;
_cell_angle_alpha 90.00
_cell_angle_beta 109.841(3)
_cell_angle_gamma 90.00
_cell_formula_units_Z 4
_cell_length_a 22.205(6)
_cell_length_b 9.666(2)
_cell_length_c 25.926(7)
_cell_measurement_reflns_used 9975
_cell_measurement_temperature 293(2)
_cell_measurement_theta_max 27.63
_cell_measurement_theta_min 2.35
_cell_volume 5234(2)
_computing_cell_refinement 'Bruker SAINT'
_computing_data_collection 'Bruker Apex'
_computing_data_reduction 'Bruker SAINT'
_computing_molecular_graphics Diamond
_computing_publication_material 'SHELXL-97 (Sheldrick, 2008)'
_computing_structure_refinement 'SHELXL-97 (Sheldrick, 2008)'
_computing_structure_solution 'SHELXS-97 (Sheldrick, 2008)'
_diffrn_ambient_temperature 293(2)
_diffrn_measured_fraction_theta_full 0.997
_diffrn_measured_fraction_theta_max 0.997
_diffrn_measurement_device_type 'Bruker APEX SMART'
_diffrn_measurement_method 'phi and omega scans'
_diffrn_radiation_monochromator graphite
_diffrn_radiation_source 'fine-focus sealed tube'
_diffrn_radiation_type MoK\a
_diffrn_radiation_wavelength 0.71073
_diffrn_reflns_av_R_equivalents 0.0324
_diffrn_reflns_av_unetI/netI 0.0230
_diffrn_reflns_limit_h_max 28
_diffrn_reflns_limit_h_min -28
_diffrn_reflns_limit_k_max 12
_diffrn_reflns_limit_k_min -12
_diffrn_reflns_limit_l_max 33
_diffrn_reflns_limit_l_min -33
_diffrn_reflns_number 32654
_diffrn_reflns_theta_full 27.66
_diffrn_reflns_theta_max 27.66
_diffrn_reflns_theta_min 1.67
_exptl_absorpt_coefficient_mu 3.868
_exptl_absorpt_correction_T_max 0.4833
_exptl_absorpt_correction_T_min 0.3365
_exptl_absorpt_correction_type multi-scan
_exptl_absorpt_process_details 'SADABS: Bruker, 2000'
_exptl_crystal_colour 'dark green'
_exptl_crystal_density_diffrn 1.875
_exptl_crystal_density_method 'not measured'
_exptl_crystal_description block
_exptl_crystal_F_000 2912
_exptl_crystal_size_max 0.36
_exptl_crystal_size_mid 0.24
_exptl_crystal_size_min 0.22
_refine_diff_density_max 0.824
_refine_diff_density_min -0.570
_refine_diff_density_rms 0.092
_refine_ls_extinction_method none
_refine_ls_goodness_of_fit_ref 1.172
_refine_ls_hydrogen_treatment constr
_refine_ls_matrix_type full
_refine_ls_number_parameters 361
_refine_ls_number_reflns 6092
_refine_ls_number_restraints 20
_refine_ls_restrained_S_all 1.174
_refine_ls_R_factor_all 0.0304
_refine_ls_R_factor_gt 0.0271
_refine_ls_shift/su_max 0.001
_refine_ls_shift/su_mean 0.000
_refine_ls_structure_factor_coef Fsqd
_refine_ls_weighting_details 'calc w=1/[\s^2^(Fo^2^)+(0.0264P)^2^+11.4089P] where P=(Fo^2^+2Fc^2^)/3'
_refine_ls_weighting_scheme calc
_refine_ls_wR_factor_gt 0.0644
_refine_ls_wR_factor_ref 0.0657
_reflns_number_gt 5638
_reflns_number_total 6092
_reflns_threshold_expression >2sigma(I)
_cod_data_source_file c7dt01167a2.cif
_cod_data_source_block CuHovaldmpnN3
_cod_depositor_comments
;
 Marking attached hydrogen atoms.

 Antanas Vaitkus,
 2017-07-11

The following automatic conversions were performed:

'_symmetry_cell_setting' value 'Monoclinic' changed to 'monoclinic'
according to
/home/data/users/saulius/crontab/automatic-downloads/rss-feeds/RSC/lib/dictionaries/cif_core.dic
dictionary named 'cif_core.dic' version 2.4.2 from 2011-04-26.

'_exptl_absorpt_correction_type' value 'multi-Scan' changed to
'multi-scan' according to
/home/data/users/saulius/crontab/automatic-downloads/rss-feeds/RSC/lib/dictionaries/cif_core.dic
dictionary named 'cif_core.dic' version 2.4.2 from 2011-04-26.

Automatic conversion script
Id: cif_fix_values 4973 2017-02-22 13:04:09Z antanas 
;
_cod_original_sg_symbol_H-M C2/c
_cod_database_code 7043081

loop_
_symmetry_equiv_pos_as_xyz
'x, y, z'
'-x, y, -z+1/2'
'x+1/2, y+1/2, z'
'-x+1/2, y+1/2, -z+1/2'
'-x, -y, -z'
'x, -y, z-1/2'
'-x+1/2, -y+1/2, -z'
'x+1/2, -y+1/2, z-1/2'

loop_
_atom_site_label
_atom_site_type_symbol
_atom_site_fract_x
_atom_site_fract_y
_atom_site_fract_z
_atom_site_U_iso_or_equiv
_atom_site_adp_type
_atom_site_occupancy
_atom_site_symmetry_multiplicity
_atom_site_calc_flag
_atom_site_refinement_flags
_atom_site_attached_hydrogens
Ho1 Ho 0.286480(6) 0.345234(14) 0.073307(6) 0.02600(5) Uani 1 1 d . 0
Cu1 Cu 0.442512(17) 0.23584(4) 0.100696(16) 0.02850(9) Uani 1 1 d . 0
C1 C 0.40742(15) 0.5273(3) 0.06743(13) 0.0307(7) Uani 1 1 d . 0
C2 C 0.36320(16) 0.6354(3) 0.05625(14) 0.0326(7) Uani 1 1 d . 0
C3 C 0.37838(19) 0.7657(4) 0.04320(16) 0.0418(8) Uani 1 1 d . 0
H3 H 0.3482 0.8363 0.0364 0.050 Uiso 1 1 calc R 0
C4 C 0.43823(19) 0.7920(4) 0.04021(17) 0.0466(9) Uani 1 1 d . 0
H4 H 0.4480 0.8794 0.0303 0.056 Uiso 1 1 calc R 0
C5 C 0.48305(19) 0.6890(4) 0.05180(17) 0.0455(9) Uani 1 1 d . 0
H5 H 0.5234 0.7070 0.0499 0.055 Uiso 1 1 calc R 0
C6 C 0.46883(16) 0.5557(4) 0.06655(15) 0.0374(8) Uani 1 1 d . 0
C7 C 0.52012(16) 0.4572(4) 0.08169(16) 0.0412(8) Uani 1 1 d . 0
H7 H 0.5588 0.4884 0.0794 0.049 Uiso 1 1 calc R 0
C8 C 0.58255(18) 0.2623(5) 0.1112(2) 0.0539(11) Uani 1 1 d . 0
H8A H 0.6160 0.3318 0.1228 0.065 Uiso 1 1 calc R 0
H8B H 0.5850 0.2199 0.0780 0.065 Uiso 1 1 calc R 0
C9 C 0.59596(15) 0.1532(4) 0.15494(15) 0.0343(7) Uani 1 1 d . 0
C10 C 0.66365(17) 0.1006(4) 0.16427(18) 0.0470(9) Uani 1 1 d . 0
H10A H 0.6654 0.0597 0.1311 0.070 Uiso 1 1 calc R 0
H10B H 0.6748 0.0326 0.1929 0.070 Uiso 1 1 calc R 0
H10C H 0.6932 0.1765 0.1747 0.070 Uiso 1 1 calc R 0
C11 C 0.5914(2) 0.2094(5) 0.20809(17) 0.0558(11) Uani 1 1 d . 0
H11A H 0.6235 0.2792 0.2224 0.084 Uiso 1 1 calc R 0
H11B H 0.5981 0.1355 0.2342 0.084 Uiso 1 1 calc R 0
H11C H 0.5498 0.2490 0.2013 0.084 Uiso 1 1 calc R 0
C12 C 0.55029(17) 0.0326(4) 0.13384(18) 0.0436(9) Uani 1 1 d . 0
H12A H 0.5480 0.0109 0.0967 0.052 Uiso 1 1 calc R 0
H12B H 0.5670 -0.0480 0.1564 0.052 Uiso 1 1 calc R 0
C13 C 0.46166(17) -0.0288(4) 0.15749(15) 0.0379(8) Uani 1 1 d . 0
H13 H 0.4868 -0.1066 0.1708 0.046 Uiso 1 1 calc R 0
C14 C 0.40068(16) -0.0260(3) 0.16564(14) 0.0342(7) Uani 1 1 d . 0
C15 C 0.38821(19) -0.1318(4) 0.19797(16) 0.0419(8) Uani 1 1 d . 0
H15 H 0.4182 -0.2017 0.2117 0.050 Uiso 1 1 calc R 0
C16 C 0.3322(2) -0.1327(4) 0.20943(16) 0.0453(9) Uani 1 1 d . 0
H16 H 0.3242 -0.2034 0.2306 0.054 Uiso 1 1 calc R 0
C17 C 0.28751(18) -0.0282(4) 0.18950(14) 0.0384(8) Uani 1 1 d . 0
H17 H 0.2497 -0.0282 0.1975 0.046 Uiso 1 1 calc R 0
C18 C 0.29922(16) 0.0749(3) 0.15795(13) 0.0323(7) Uani 1 1 d . 0
C19 C 0.35527(15) 0.0773(3) 0.14403(12) 0.0291(6) Uani 1 1 d . 0
C20 C 0.26752(19) 0.7067(4) 0.07272(17) 0.0441(9) Uani 1 1 d . 0
H20A H 0.2935 0.7455 0.1072 0.066 Uiso 1 1 calc R 0
H20B H 0.2292 0.6684 0.0763 0.066 Uiso 1 1 calc R 0
H20C H 0.2564 0.7779 0.0453 0.066 Uiso 1 1 calc R 0
C21 C 0.2113(2) 0.2132(5) 0.1624(2) 0.0596(12) Uani 1 1 d . 0
H21A H 0.1791 0.1426 0.1519 0.089 Uiso 1 1 calc R 0
H21B H 0.1920 0.3017 0.1504 0.089 Uiso 1 1 calc R 0
H21C H 0.2311 0.2136 0.2016 0.089 Uiso 1 1 calc R 0
O5 O 0.4778(6) 0.6130(12) 0.2813(5) 0.149(4) Uani 0.50 1 d PDU 1
N1 N 0.51998(13) 0.3319(3) 0.09792(12) 0.0359(6) Uani 1 1 d . 0
N2 N 0.48570(13) 0.0623(3) 0.13426(12) 0.0342(6) Uani 1 1 d . 0
N3 N 0.31023(18) 0.4604(4) 0.15678(14) 0.0536(9) Uani 1 1 d . 0
N4 N 0.31965(15) 0.4899(3) 0.20149(13) 0.0392(7) Uani 1 1 d . 0
N5 N 0.3289(2) 0.5225(5) 0.24628(17) 0.0796(14) Uani 1 1 d . 0
N6 N 0.27153(14) 0.3537(3) -0.02157(12) 0.0354(6) Uani 1 1 d . 0
N7 N 0.30449(18) 0.4307(4) -0.04103(14) 0.0540(9) Uani 1 1 d . 0
N8 N 0.3342(2) 0.5004(6) -0.05955(19) 0.0888(16) Uani 1 1 d . 0
N9 N 0.41835(15) 0.1467(4) 0.01054(14) 0.0468(8) Uani 1 1 d . 0
N10 N 0.36907(13) 0.1129(3) -0.01911(11) 0.0310(6) Uani 1 1 d . 0
N11 N 0.31989(14) 0.0754(3) -0.05025(13) 0.0431(7) Uani 1 1 d . 0
O1 O 0.38963(10) 0.4021(2) 0.07826(10) 0.0314(5) Uani 1 1 d . 0
O2 O 0.36318(11) 0.1799(2) 0.11274(10) 0.0317(5) Uani 1 1 d . 0
O3 O 0.30293(11) 0.5989(2) 0.05683(10) 0.0353(5) Uani 1 1 d . 0
O4 O 0.25896(12) 0.1860(3) 0.13765(10) 0.0394(6) Uani 1 1 d . 0
C22 C 0.5000 0.5219(17) 0.2500 0.169(5) Uani 1 2 d SDU 3

loop_
_atom_site_aniso_label
_atom_site_aniso_U_11
_atom_site_aniso_U_22
_atom_site_aniso_U_33
_atom_site_aniso_U_23
_atom_site_aniso_U_13
_atom_site_aniso_U_12
Ho1 0.02361(8) 0.02878(8) 0.02683(8) 0.00181(5) 0.01016(6) -0.00058(5)
Cu1 0.02222(18) 0.0302(2) 0.0329(2) 0.00525(15) 0.00906(15) -0.00070(15)
C1 0.0308(16) 0.0294(15) 0.0310(16) 0.0025(13) 0.0094(13) -0.0052(13)
C2 0.0321(16) 0.0272(16) 0.0361(17) -0.0013(13) 0.0084(14) -0.0048(13)
C3 0.045(2) 0.0275(17) 0.049(2) 0.0035(15) 0.0115(17) 0.0000(15)
C4 0.050(2) 0.0307(18) 0.057(2) 0.0073(17) 0.0164(19) -0.0137(16)
C5 0.041(2) 0.040(2) 0.058(2) 0.0057(17) 0.0196(18) -0.0125(16)
C6 0.0321(17) 0.0349(18) 0.0444(19) 0.0069(15) 0.0119(15) -0.0046(14)
C7 0.0265(16) 0.047(2) 0.051(2) 0.0116(17) 0.0143(15) -0.0086(15)
C8 0.0295(18) 0.066(3) 0.072(3) 0.026(2) 0.0244(19) 0.0107(18)
C9 0.0244(15) 0.0375(18) 0.0380(18) 0.0003(14) 0.0068(13) 0.0025(13)
C10 0.0283(17) 0.054(2) 0.057(2) 0.0010(19) 0.0123(17) 0.0066(17)
C11 0.042(2) 0.070(3) 0.047(2) -0.015(2) 0.0053(18) 0.012(2)
C12 0.0329(18) 0.0393(19) 0.061(2) -0.0058(17) 0.0192(17) 0.0034(15)
C13 0.0362(18) 0.0334(17) 0.0411(19) 0.0046(15) 0.0092(15) 0.0018(14)
C14 0.0364(17) 0.0322(17) 0.0335(17) 0.0041(13) 0.0114(14) -0.0009(14)
C15 0.050(2) 0.0316(18) 0.043(2) 0.0102(15) 0.0134(17) 0.0020(15)
C16 0.059(2) 0.042(2) 0.039(2) 0.0096(16) 0.0217(18) -0.0090(18)
C17 0.047(2) 0.0393(19) 0.0343(18) 0.0013(14) 0.0216(16) -0.0077(16)
C18 0.0368(17) 0.0358(17) 0.0263(15) 0.0015(13) 0.0131(13) -0.0038(14)
C19 0.0344(16) 0.0282(15) 0.0245(15) 0.0036(12) 0.0095(12) -0.0038(13)
C20 0.047(2) 0.0350(18) 0.053(2) -0.0056(17) 0.0207(18) 0.0057(16)
C21 0.066(3) 0.063(3) 0.074(3) 0.016(2) 0.055(3) 0.014(2)
O5 0.145(7) 0.140(7) 0.154(8) -0.001(6) 0.040(6) -0.022(6)
N1 0.0245(13) 0.0425(16) 0.0409(16) 0.0092(13) 0.0113(12) 0.0007(12)
N2 0.0295(14) 0.0308(14) 0.0422(16) 0.0011(12) 0.0121(12) 0.0001(11)
N3 0.064(2) 0.062(2) 0.0349(18) -0.0070(16) 0.0160(16) 0.0033(18)
N4 0.0450(17) 0.0369(16) 0.0374(17) 0.0029(13) 0.0161(14) 0.0069(13)
N5 0.115(4) 0.085(3) 0.043(2) -0.002(2) 0.031(2) 0.034(3)
N6 0.0375(15) 0.0365(15) 0.0315(14) -0.0056(12) 0.0108(12) -0.0052(12)
N7 0.056(2) 0.060(2) 0.047(2) -0.0032(17) 0.0171(17) -0.0133(18)
N8 0.098(4) 0.108(4) 0.066(3) -0.002(3) 0.036(3) -0.055(3)
N9 0.0344(17) 0.058(2) 0.0434(18) -0.0039(15) 0.0075(14) -0.0053(15)
N10 0.0301(14) 0.0315(14) 0.0343(14) 0.0016(11) 0.0148(12) 0.0035(11)
N11 0.0282(15) 0.0478(18) 0.0513(19) -0.0110(15) 0.0108(14) 0.0038(13)
O1 0.0250(11) 0.0264(11) 0.0430(13) 0.0058(10) 0.0119(10) -0.0022(9)
O2 0.0290(11) 0.0332(12) 0.0366(12) 0.0092(9) 0.0162(10) 0.0003(9)
O3 0.0316(12) 0.0283(11) 0.0481(14) -0.0009(10) 0.0161(11) -0.0005(9)
O4 0.0381(13) 0.0459(14) 0.0437(14) 0.0128(11) 0.0264(11) 0.0061(11)
C22 0.153(8) 0.158(9) 0.209(9) 0.000 0.076(7) 0.000

loop_
_atom_type_symbol
_atom_type_description
_atom_type_scat_dispersion_real
_atom_type_scat_dispersion_imag
_atom_type_scat_source
C C 0.0033 0.0016 'International Tables Vol C Tables 4.2.6.8 and 6.1.1.4'
H H 0.0000 0.0000 'International Tables Vol C Tables 4.2.6.8 and 6.1.1.4'
N N 0.0061 0.0033 'International Tables Vol C Tables 4.2.6.8 and 6.1.1.4'
O O 0.0106 0.0060 'International Tables Vol C Tables 4.2.6.8 and 6.1.1.4'
Cu Cu 0.3201 1.2651 'International Tables Vol C Tables 4.2.6.8 and 6.1.1.4'
Ho Ho -0.2175 4.6783 'International Tables Vol C Tables 4.2.6.8 and 6.1.1.4'

loop_
_geom_angle_atom_site_label_1
_geom_angle_atom_site_label_2
_geom_angle_atom_site_label_3
_geom_angle
_geom_angle_site_symmetry_1
_geom_angle_site_symmetry_3
O2 Ho1 O1 64.68(8) . .
O2 Ho1 N3 91.09(11) . .
O1 Ho1 N3 85.83(11) . .
O2 Ho1 N11 149.64(10) . 7
O1 Ho1 N11 145.37(10) . 7
N3 Ho1 N11 88.36(12) . 7
O2 Ho1 N6 107.84(9) . .
O1 Ho1 N6 80.61(9) . .
N3 Ho1 N6 148.86(11) . .
N11 Ho1 N6 87.15(11) 7 .
O2 Ho1 N6 82.56(9) . 7
O1 Ho1 N6 122.94(9) . 7
N3 Ho1 N6 142.76(12) . 7
N11 Ho1 N6 79.70(11) 7 7
N6 Ho1 N6 66.15(12) . 7
O2 Ho1 O4 65.63(8) . .
O1 Ho1 O4 124.87(8) . .
N3 Ho1 O4 72.73(12) . .
N11 Ho1 O4 85.34(10) 7 .
N6 Ho1 O4 137.40(9) . .
N6 Ho1 O4 71.25(10) 7 .
O2 Ho1 O3 128.15(8) . .
O1 Ho1 O3 65.40(7) . .
N3 Ho1 O3 72.21(11) . .
N11 Ho1 O3 80.32(10) 7 .
N6 Ho1 O3 76.66(9) . .
N6 Ho1 O3 138.31(9) 7 .
O4 Ho1 O3 142.32(8) . .
O2 Ho1 Cu1 32.79(5) . .
O1 Ho1 Cu1 32.67(6) . .
N3 Ho1 Cu1 93.45(9) . .
N11 Ho1 Cu1 177.02(8) 7 .
N6 Ho1 Cu1 90.08(7) . .
N6 Ho1 Cu1 100.17(7) 7 .
O4 Ho1 Cu1 97.46(6) . .
O3 Ho1 Cu1 97.97(5) . .
O1 Cu1 O2 78.10(9) . .
O1 Cu1 N1 92.57(11) . .
O2 Cu1 N1 166.44(11) . .
O1 Cu1 N2 167.77(10) . .
O2 Cu1 N2 91.35(10) . .
N1 Cu1 N2 96.69(12) . .
O1 Cu1 N9 95.34(11) . .
O2 Cu1 N9 98.12(11) . .
N1 Cu1 N9 92.48(12) . .
N2 Cu1 N9 92.24(12) . .
O1 Cu1 Ho1 39.66(6) . .
O2 Cu1 Ho1 39.43(6) . .
N1 Cu1 Ho1 132.23(8) . .
N2 Cu1 Ho1 130.62(8) . .
N9 Cu1 Ho1 91.89(8) . .
O1 C1 C2 119.1(3) . .
O1 C1 C6 122.9(3) . .
C2 C1 C6 118.1(3) . .
C3 C2 O3 123.6(3) . .
C3 C2 C1 121.5(3) . .
O3 C2 C1 114.8(3) . .
C2 C3 C4 120.2(3) . .
C5 C4 C3 119.8(3) . .
C4 C5 C6 120.8(3) . .
C1 C6 C5 119.6(3) . .
C1 C6 C7 123.6(3) . .
C5 C6 C7 116.8(3) . .
N1 C7 C6 128.8(3) . .
N1 C8 C9 115.2(3) . .
C8 C9 C11 112.2(3) . .
C8 C9 C12 109.2(3) . .
C11 C9 C12 111.1(3) . .
C8 C9 C10 106.6(3) . .
C11 C9 C10 109.9(3) . .
C12 C9 C10 107.6(3) . .
N2 C12 C9 112.5(3) . .
N2 C13 C14 128.2(3) . .
C19 C14 C15 119.9(3) . .
C19 C14 C13 122.8(3) . .
C15 C14 C13 117.3(3) . .
C16 C15 C14 120.6(3) . .
C15 C16 C17 120.1(3) . .
C18 C17 C16 119.7(3) . .
C17 C18 O4 124.3(3) . .
C17 C18 C19 121.9(3) . .
O4 C18 C19 113.8(3) . .
O2 C19 C14 123.5(3) . .
O2 C19 C18 118.7(3) . .
C14 C19 C18 117.8(3) . .
C7 N1 C8 113.6(3) . .
C7 N1 Cu1 123.7(2) . .
C8 N1 Cu1 122.6(2) . .
C13 N2 C12 115.7(3) . .
C13 N2 Cu1 124.9(2) . .
C12 N2 Cu1 119.4(2) . .
N4 N3 Ho1 165.5(3) . .
N3 N4 N5 178.5(4) . .
N7 N6 Ho1 122.6(2) . .
N7 N6 Ho1 120.9(2) . 7
Ho1 N6 Ho1 113.85(12) . 7
N8 N7 N6 179.0(5) . .
N10 N9 Cu1 127.3(3) . .
N9 N10 N11 177.6(4) . .
N10 N11 Ho1 133.7(2) . 7
C1 O1 Cu1 128.12(19) . .
C1 O1 Ho1 124.22(19) . .
Cu1 O1 Ho1 107.67(9) . .
C19 O2 Cu1 127.8(2) . .
C19 O2 Ho1 123.82(19) . .
Cu1 O2 Ho1 107.79(9) . .
C2 O3 C20 116.0(3) . .
C2 O3 Ho1 116.23(18) . .
C20 O3 Ho1 121.7(2) . .
C18 O4 C21 116.8(3) . .
C18 O4 Ho1 117.43(18) . .
C21 O4 Ho1 124.8(2) . .
O5 C22 O5 101.7(16) . 2_655

loop_
_geom_bond_atom_site_label_1
_geom_bond_atom_site_label_2
_geom_bond_distance
_geom_bond_site_symmetry_2
Ho1 O2 2.306(2) .
Ho1 O1 2.316(2) .
Ho1 N3 2.330(3) .
Ho1 N11 2.360(3) 7
Ho1 N6 2.369(3) .
Ho1 N6 2.446(3) 7
Ho1 O4 2.494(2) .
Ho1 O3 2.536(2) .
Ho1 Cu1 3.4578(9) .
Cu1 O1 1.959(2) .
Cu1 O2 1.966(2) .
Cu1 N1 1.978(3) .
Cu1 N2 1.981(3) .
Cu1 N9 2.375(3) .
C1 O1 1.332(4) .
C1 C2 1.396(5) .
C1 C6 1.399(4) .
C2 C3 1.375(5) .
C2 O3 1.389(4) .
C3 C4 1.381(5) .
C4 C5 1.367(6) .
C5 C6 1.410(5) .
C6 C7 1.433(5) .
C7 N1 1.282(4) .
C8 N1 1.476(4) .
C8 C9 1.502(5) .
C9 C11 1.516(5) .
C9 C12 1.520(5) .
C9 C10 1.526(5) .
C12 N2 1.466(4) .
C13 N2 1.281(4) .
C13 C14 1.440(5) .
C14 C19 1.395(5) .
C14 C15 1.408(5) .
C15 C16 1.374(6) .
C16 C17 1.387(5) .
C17 C18 1.369(4) .
C18 O4 1.382(4) .
C18 C19 1.409(4) .
C19 O2 1.330(4) .
C20 O3 1.447(4) .
C21 O4 1.435(4) .
O5 C22 1.3955(11) .
N3 N4 1.142(4) .
N4 N5 1.153(5) .
N6 N7 1.263(4) .
N6 Ho1 2.446(3) 7
N7 N8 1.155(5) .
N9 N10 1.151(4) .
N10 N11 1.174(4) .
N11 Ho1 2.360(3) 7
C22 O5 1.3956(11) 2_655
